data_7120754
loop_
_publ_author_name
'Wang, Yu-Ting'
'Fang, Yan'
'Zhao, Meng'
'Li, Xue'
'Ji, Yu-Mei'
'Han, Qiuxia'

_publ_section_title
;
 Cu(II), Ga(III) and In(III) Complexes of 2-Acetylpyridine
 N(4)-phenylthiosemicarbazone: Synthesis, Spectral Characterization and
 Biological Activities
;
_journal_name_full 'Med. Chem. Commun.'
_journal_paper_doi 10.1039/C7MD00415J
_journal_year 2017
_chemical_formula_sum 'C28 H28 In N9 O4 S2'
_chemical_formula_weight 732.52
_chemical_name_systematic
; 
 ? 
;
_space_group_IT_number 61
_symmetry_cell_setting orthorhombic
_symmetry_space_group_name_Hall '-P 2ac 2ab'
_symmetry_space_group_name_H-M 'P b c a'
_atom_sites_solution_hydrogens geom
_atom_sites_solution_primary direct
_atom_sites_solution_secondary difmap
_audit_creation_method SHELXL-97
_audit_update_record
;
2013-05-16 deposited with the CCDC.
2017-10-09 downloaded from the CCDC.
;
_cell_angle_alpha 90.00
_cell_angle_beta 90.00
_cell_angle_gamma 90.00
_cell_formula_units_Z 8
_cell_length_a 19.8872(19)
_cell_length_b 15.2811(14)
_cell_length_c 20.7702(19)
_cell_measurement_reflns_used 400
_cell_measurement_temperature 296(2)
_cell_measurement_theta_max 26
_cell_measurement_theta_min 1.95
_cell_volume 6312.0(10)
_computing_cell_refinement 'Bruker SMART'
_computing_data_collection 'Bruker SMART'
_computing_data_reduction 'Bruker SAINT'
_computing_molecular_graphics 'Bruker SHELXTL'
_computing_publication_material 'Bruker SHELXTL'
_computing_structure_refinement 'Bruker SHELXTL'
_computing_structure_solution 'Bruker SHELXTL'
_diffrn_ambient_temperature 296(2)
_diffrn_measured_fraction_theta_full 0.997
_diffrn_measured_fraction_theta_max 0.997
_diffrn_measurement_device_type 'CCD area detector'
_diffrn_measurement_method 'phi and omega scans'
_diffrn_radiation_monochromator graphite
_diffrn_radiation_source 'fine-focus sealed tube'
_diffrn_radiation_type MoK\a
_diffrn_radiation_wavelength 0.71073
_diffrn_reflns_av_R_equivalents 0.0652
_diffrn_reflns_av_sigmaI/netI 0.0914
_diffrn_reflns_limit_h_max 23
_diffrn_reflns_limit_h_min -18
_diffrn_reflns_limit_k_max 15
_diffrn_reflns_limit_k_min -18
_diffrn_reflns_limit_l_max 24
_diffrn_reflns_limit_l_min -24
_diffrn_reflns_number 27103
_diffrn_reflns_theta_full 25.00
_diffrn_reflns_theta_max 25.00
_diffrn_reflns_theta_min 1.95
_exptl_absorpt_coefficient_mu 0.930
_exptl_absorpt_correction_T_max 0.7940
_exptl_absorpt_correction_T_min 0.5704
_exptl_absorpt_correction_type empirical'
_exptl_crystal_colour orange
_exptl_crystal_density_diffrn 1.540
_exptl_crystal_density_method 'not measured'
_exptl_crystal_description block
_exptl_crystal_F_000 2960
_exptl_crystal_size_max 0.68
_exptl_crystal_size_mid 0.52
_exptl_crystal_size_min 0.26
_refine_diff_density_max 1.286
_refine_diff_density_min -0.703
_refine_diff_density_rms 0.090
_refine_ls_extinction_method none
_refine_ls_goodness_of_fit_ref 0.854
_refine_ls_hydrogen_treatment none
_refine_ls_matrix_type full
_refine_ls_number_parameters 392
_refine_ls_number_reflns 5546
_refine_ls_number_restraints 60
_refine_ls_restrained_S_all 0.903
_refine_ls_R_factor_all 0.0965
_refine_ls_R_factor_gt 0.0427
_refine_ls_shift/su_max 0.001
_refine_ls_shift/su_mean 0.000
_refine_ls_structure_factor_coef Fsqd
_refine_ls_weighting_details 'calc w=1/[\s^2^(Fo^2^)+(0.0563P)^2^+0.0000P] where P=(Fo^2^+2Fc^2^)/3'
_refine_ls_weighting_scheme calc
_refine_ls_wR_factor_gt 0.1035
_refine_ls_wR_factor_ref 0.1130
_reflns_number_gt 3004
_reflns_number_total 5546
_reflns_threshold_expression >2sigma(I)
_cod_data_source_file c7md00415j2.cif
_cod_data_source_block 1_CCDC1
_cod_depositor_comments
;
The following automatic conversions were performed:

'_symmetry_cell_setting' value 'Orthorhombic' changed to
'orthorhombic' according to
/home/data/users/saulius/crontab/automatic-downloads/rss-feeds/RSC/lib/dictionaries/cif_core.dic
dictionary named 'cif_core.dic' version 2.4.2 from 2011-04-26.

Automatic conversion script
Id: cif_fix_values 4973 2017-02-22 13:04:09Z antanas 
;
_cod_original_sg_symbol_H-M 'Pbca '
_cod_database_code 7120754

loop_
_symmetry_equiv_pos_as_xyz
'x, y, z'
'-x+1/2, -y, z+1/2'
'-x, y+1/2, -z+1/2'
'x+1/2, -y+1/2, -z'
'-x, -y, -z'
'x-1/2, y, -z-1/2'
'x, -y-1/2, z-1/2'
'-x-1/2, y-1/2, z'

loop_
_atom_site_label
_atom_site_type_symbol
_atom_site_fract_x
_atom_site_fract_y
_atom_site_fract_z
_atom_site_U_iso_or_equiv
_atom_site_adp_type
_atom_site_occupancy
_atom_site_symmetry_multiplicity
_atom_site_calc_flag
_atom_site_refinement_flags
In1 In 0.138183(16) 0.59865(2) 0.400522(14) 0.03814(9) Uani 1 1 d .
S1 S 0.10330(7) 0.48771(8) 0.31942(6) 0.0528(4) Uani 1 1 d .
S2 S 0.06114(7) 0.72386(8) 0.37700(7) 0.0542(4) Uani 1 1 d .
N1 N 0.03126(17) 0.3496(2) 0.34254(17) 0.0436(11) Uani 1 1 d .
H1A H 0.0289 0.3554 0.3014 0.052 Uiso 1 1 calc R
N2 N 0.06097(18) 0.4206(2) 0.43714(17) 0.0413(10) Uani 1 1 d .
N3 N 0.09236(17) 0.4925(2) 0.46315(16) 0.0356(9) Uani 1 1 d .
N4 N 0.15266(17) 0.6353(2) 0.50642(17) 0.0397(10) Uani 1 1 d .
N5 N 0.09547(18) 0.8659(2) 0.31539(17) 0.0456(11) Uani 1 1 d .
H5B H 0.0524 0.8698 0.3183 0.055 Uiso 1 1 calc R
N6 N 0.18734(18) 0.7778(2) 0.33560(17) 0.0423(10) Uani 1 1 d .
N7 N 0.20992(18) 0.7004(2) 0.36278(16) 0.0390(10) Uani 1 1 d .
N8 N 0.24677(18) 0.5487(2) 0.41446(16) 0.0378(10) Uani 1 1 d .
N9 N -0.0753(4) 0.8559(6) 0.3366(4) 0.177(3) Uani 1 1 d U
O1 O -0.0544(3) 0.8411(5) 0.2942(3) 0.189(2) Uani 1 1 d U
O2 O -0.0750(5) 0.8733(6) 0.3915(4) 0.239(3) Uani 1 1 d U
O3 O -0.1277(4) 0.7950(6) 0.3448(4) 0.241(3) Uani 1 1 d U
O1W O 0.3370(3) 0.7686(4) 0.5138(3) 0.155(2) Uiso 1 1 d .
C1 C -0.0238(2) 0.2142(3) 0.3200(2) 0.0544(15) Uani 1 1 d .
H1B H -0.0207 0.2285 0.2765 0.065 Uiso 1 1 calc R
C2 C -0.0528(3) 0.1363(3) 0.3380(3) 0.0672(17) Uani 1 1 d .
H2A H -0.0704 0.0992 0.3068 0.081 Uiso 1 1 calc R
C3 C -0.0561(3) 0.1127(3) 0.4021(3) 0.0694(17) Uani 1 1 d .
H3A H -0.0736 0.0587 0.4141 0.083 Uiso 1 1 calc R
C4 C -0.0331(2) 0.1702(3) 0.4480(3) 0.0613(16) Uani 1 1 d .
H4A H -0.0366 0.1553 0.4913 0.074 Uiso 1 1 calc R
C5 C -0.0048(2) 0.2500(3) 0.4309(2) 0.0514(14) Uani 1 1 d .
H5A H 0.0102 0.2885 0.4625 0.062 Uiso 1 1 calc R
C6 C 0.0009(2) 0.2718(3) 0.3660(2) 0.0460(13) Uani 1 1 d .
C7 C 0.0636(2) 0.4170(3) 0.3730(2) 0.0394(12) Uani 1 1 d .
C8 C 0.0951(2) 0.4993(3) 0.5256(2) 0.0370(12) Uani 1 1 d .
C9 C 0.0683(2) 0.4318(3) 0.5700(2) 0.0500(14) Uani 1 1 d .
H9A H 0.0482 0.3855 0.5455 0.075 Uiso 1 1 calc R
H9B H 0.0351 0.4576 0.5976 0.075 Uiso 1 1 calc R
H9C H 0.1044 0.4087 0.5956 0.075 Uiso 1 1 calc R
C10 C 0.1286(2) 0.5784(3) 0.5506(2) 0.0363(12) Uani 1 1 d .
C11 C 0.1375(2) 0.5955(3) 0.6154(2) 0.0507(14) Uani 1 1 d .
H11A H 0.1212 0.5564 0.6460 0.061 Uiso 1 1 calc R
C12 C 0.1704(3) 0.6703(3) 0.6350(2) 0.0603(16) Uani 1 1 d .
H12A H 0.1760 0.6821 0.6786 0.072 Uiso 1 1 calc R
C13 C 0.1948(3) 0.7269(3) 0.5898(2) 0.0623(16) Uani 1 1 d .
H13A H 0.2175 0.7774 0.6020 0.075 Uiso 1 1 calc R
C14 C 0.1851(2) 0.7078(3) 0.5260(2) 0.0537(15) Uani 1 1 d .
H14A H 0.2015 0.7463 0.4951 0.064 Uiso 1 1 calc R
C15 C 0.0818(3) 1.0050(3) 0.2659(2) 0.0544(15) Uani 1 1 d .
H15A H 0.0357 0.9991 0.2723 0.065 Uiso 1 1 calc R
C16 C 0.1075(3) 1.0790(3) 0.2371(2) 0.0625(17) Uani 1 1 d .
H16A H 0.0784 1.1236 0.2248 0.075 Uiso 1 1 calc R
C17 C 0.1753(3) 1.0884(3) 0.2261(2) 0.0643(17) Uani 1 1 d .
H17A H 0.1917 1.1387 0.2063 0.077 Uiso 1 1 calc R
C18 C 0.2186(3) 1.0229(3) 0.2445(2) 0.0594(16) Uani 1 1 d .
H18A H 0.2644 1.0285 0.2364 0.071 Uiso 1 1 calc R
C19 C 0.1944(3) 0.9483(3) 0.2752(2) 0.0510(14) Uani 1 1 d .
H19A H 0.2242 0.9052 0.2887 0.061 Uiso 1 1 calc R
C20 C 0.1267(3) 0.9381(3) 0.2856(2) 0.0453(13) Uani 1 1 d .
C21 C 0.1220(2) 0.7905(3) 0.3405(2) 0.0398(12) Uani 1 1 d .
C22 C 0.2739(2) 0.6883(3) 0.3665(2) 0.0399(12) Uani 1 1 d .
C23 C 0.3232(3) 0.7546(3) 0.3439(3) 0.0677(17) Uani 1 1 d .
H23A H 0.2996 0.8037 0.3260 0.102 Uiso 1 1 calc R
H23B H 0.3516 0.7291 0.3116 0.102 Uiso 1 1 calc R
H23C H 0.3501 0.7737 0.3796 0.102 Uiso 1 1 calc R
C24 C 0.2956(2) 0.6058(3) 0.3972(2) 0.0401(12) Uani 1 1 d .
C25 C 0.3632(2) 0.5867(3) 0.4083(2) 0.0532(14) Uani 1 1 d .
H25A H 0.3965 0.6256 0.3953 0.064 Uiso 1 1 calc R
C26 C 0.3804(3) 0.5097(3) 0.4387(3) 0.0621(16) Uani 1 1 d .
H26A H 0.4252 0.4970 0.4474 0.075 Uiso 1 1 calc R
C27 C 0.3299(3) 0.4510(3) 0.4563(2) 0.0565(15) Uani 1 1 d .
H27A H 0.3403 0.3980 0.4760 0.068 Uiso 1 1 calc R
C28 C 0.2638(2) 0.4739(3) 0.4434(2) 0.0488(14) Uani 1 1 d .
H28A H 0.2298 0.4354 0.4555 0.059 Uiso 1 1 calc R

loop_
_atom_site_aniso_label
_atom_site_aniso_U_11
_atom_site_aniso_U_22
_atom_site_aniso_U_33
_atom_site_aniso_U_23
_atom_site_aniso_U_13
_atom_site_aniso_U_12
In1 0.03636(17) 0.03522(17) 0.04285(18) 0.00431(16) -0.00091(17) -0.00331(16)
S1 0.0626(9) 0.0510(8) 0.0449(7) 0.0001(6) -0.0032(7) -0.0135(7)
S2 0.0397(7) 0.0493(7) 0.0735(9) 0.0182(7) 0.0049(7) 0.0043(6)
N1 0.045(2) 0.042(2) 0.044(2) -0.0010(18) -0.011(2) -0.005(2)
N2 0.042(2) 0.034(2) 0.047(2) -0.0001(18) -0.006(2) -0.0038(18)
N3 0.031(2) 0.031(2) 0.045(2) -0.0035(17) -0.0016(19) -0.0034(17)
N4 0.043(2) 0.0326(19) 0.044(2) -0.0005(17) 0.0013(19) -0.0046(18)
N5 0.039(2) 0.040(2) 0.059(2) 0.0044(19) -0.006(2) -0.0001(19)
N6 0.038(2) 0.033(2) 0.056(2) 0.0105(18) -0.003(2) 0.0037(18)
N7 0.037(2) 0.035(2) 0.045(2) 0.0092(18) 0.000(2) 0.0050(18)
N8 0.033(2) 0.029(2) 0.050(2) 0.0032(17) -0.0008(19) 0.0002(17)
N9 0.172(5) 0.207(5) 0.152(5) -0.022(5) -0.011(5) 0.099(4)
O1 0.169(4) 0.250(5) 0.149(4) 0.064(4) 0.015(4) 0.103(4)
O2 0.250(6) 0.236(5) 0.230(6) -0.051(5) -0.032(5) 0.062(5)
O3 0.216(6) 0.245(6) 0.263(6) -0.017(5) -0.019(5) 0.006(5)
C1 0.044(3) 0.051(3) 0.068(3) -0.017(3) -0.003(3) -0.005(3)
C2 0.053(3) 0.055(3) 0.094(4) -0.027(3) 0.002(3) -0.015(3)
C3 0.069(4) 0.044(3) 0.095(4) -0.011(3) 0.016(4) -0.012(3)
C4 0.054(3) 0.055(3) 0.075(4) -0.002(3) 0.017(3) -0.007(3)
C5 0.043(3) 0.041(3) 0.071(3) -0.006(3) 0.000(3) -0.007(2)
C6 0.035(3) 0.037(3) 0.066(3) -0.005(3) -0.006(3) 0.004(2)
C7 0.030(3) 0.035(3) 0.054(3) -0.002(2) -0.010(2) 0.007(2)
C8 0.033(3) 0.039(3) 0.040(3) 0.001(2) 0.002(2) 0.001(2)
C9 0.053(3) 0.048(3) 0.049(3) 0.011(2) 0.003(3) -0.014(3)
C10 0.033(3) 0.032(2) 0.044(3) 0.001(2) 0.001(2) 0.001(2)
C11 0.065(3) 0.050(3) 0.037(3) 0.000(2) -0.001(3) -0.002(3)
C12 0.082(4) 0.053(3) 0.046(3) -0.005(3) -0.010(3) -0.012(3)
C13 0.070(4) 0.056(3) 0.061(3) -0.007(3) -0.006(3) -0.018(3)
C14 0.063(3) 0.045(3) 0.053(3) 0.003(3) 0.001(3) -0.013(3)
C15 0.071(4) 0.043(3) 0.049(3) -0.005(2) -0.006(3) 0.015(3)
C16 0.096(4) 0.038(3) 0.053(3) 0.003(2) -0.004(3) 0.010(3)
C17 0.096(4) 0.046(3) 0.051(3) 0.011(3) -0.004(3) -0.016(3)
C18 0.065(4) 0.050(3) 0.063(3) 0.007(3) -0.013(3) -0.009(3)
C19 0.056(3) 0.044(3) 0.053(3) 0.004(2) -0.012(3) -0.004(3)
C20 0.063(4) 0.035(2) 0.038(3) -0.002(2) -0.005(3) -0.001(3)
C21 0.050(3) 0.031(2) 0.039(3) 0.000(2) -0.008(2) 0.004(2)
C22 0.033(3) 0.039(3) 0.048(3) -0.001(2) 0.003(2) 0.001(2)
C23 0.046(3) 0.047(3) 0.110(5) 0.007(3) 0.012(3) -0.006(3)
C24 0.037(3) 0.039(3) 0.044(3) -0.005(2) -0.003(2) 0.001(2)
C25 0.034(3) 0.052(3) 0.074(4) 0.000(3) -0.006(3) 0.003(3)
C26 0.044(3) 0.061(4) 0.081(4) 0.005(3) -0.013(3) 0.013(3)
C27 0.055(3) 0.046(3) 0.069(4) 0.006(3) -0.012(3) 0.010(3)
C28 0.042(3) 0.044(3) 0.060(3) 0.003(2) -0.002(3) -0.003(2)

loop_
_atom_type_symbol
_atom_type_description
_atom_type_scat_dispersion_real
_atom_type_scat_dispersion_imag
_atom_type_scat_source
C C 0.0033 0.0016 'International Tables Vol C Tables 4.2.6.8 and 6.1.1.4'
H H 0.0000 0.0000 'International Tables Vol C Tables 4.2.6.8 and 6.1.1.4'
N N 0.0061 0.0033 'International Tables Vol C Tables 4.2.6.8 and 6.1.1.4'
O O 0.0106 0.0060 'International Tables Vol C Tables 4.2.6.8 and 6.1.1.4'
S S 0.1246 0.1234 'International Tables Vol C Tables 4.2.6.8 and 6.1.1.4'
In In -0.7276 1.3100 'International Tables Vol C Tables 4.2.6.8 and 6.1.1.4'

loop_
_geom_angle_atom_site_label_1
_geom_angle_atom_site_label_2
_geom_angle_atom_site_label_3
_geom_angle
N7 In1 N3 161.35(12)
N7 In1 N4 94.94(12)
N3 In1 N4 70.99(12)
N7 In1 N8 71.28(12)
N3 In1 N8 93.88(12)
N4 In1 N8 80.94(12)
N7 In1 S1 114.30(9)
N3 In1 S1 77.84(9)
N4 In1 S1 148.48(9)
N8 In1 S1 96.92(9)
N7 In1 S2 77.97(9)
N3 In1 S2 114.38(9)
N4 In1 S2 94.47(9)
N8 In1 S2 148.31(9)
S1 In1 S2 102.61(5)
C7 S1 In1 96.70(15)
C21 S2 In1 96.09(15)
C7 N1 C6 132.1(4)
C7 N1 H1A 113.9
C6 N1 H1A 113.9
C7 N2 N3 114.0(3)
C8 N3 N2 118.3(3)
C8 N3 In1 119.8(3)
N2 N3 In1 121.9(2)
C14 N4 C10 119.6(4)
C14 N4 In1 123.5(3)
C10 N4 In1 116.8(3)
C21 N5 C20 130.9(4)
C21 N5 H5B 114.5
C20 N5 H5B 114.5
C21 N6 N7 114.5(3)
C22 N7 N6 117.8(4)
C22 N7 In1 120.4(3)
N6 N7 In1 121.8(3)
C28 N8 C24 119.4(4)
C28 N8 In1 125.2(3)
C24 N8 In1 115.1(3)
O1 N9 O2 155.1(12)
O1 N9 O3 105.3(10)
O2 N9 O3 92.1(8)
C2 C1 C6 120.6(5)
C2 C1 H1B 119.7
C6 C1 H1B 119.7
C1 C2 C3 120.6(5)
C1 C2 H2A 119.7
C3 C2 H2A 119.7
C4 C3 C2 119.1(5)
C4 C3 H3A 120.4
C2 C3 H3A 120.4
C3 C4 C5 121.2(5)
C3 C4 H4A 119.4
C5 C4 H4A 119.4
C4 C5 C6 119.3(5)
C4 C5 H5A 120.3
C6 C5 H5A 120.3
C1 C6 C5 119.1(4)
C1 C6 N1 116.3(4)
C5 C6 N1 124.6(4)
N2 C7 N1 118.3(4)
N2 C7 S1 129.1(3)
N1 C7 S1 112.6(3)
N3 C8 C10 115.8(4)
N3 C8 C9 123.3(4)
C10 C8 C9 120.9(4)
C8 C9 H9A 109.5
C8 C9 H9B 109.5
H9A C9 H9B 109.5
C8 C9 H9C 109.5
H9A C9 H9C 109.5
H9B C9 H9C 109.5
N4 C10 C11 119.6(4)
N4 C10 C8 116.6(4)
C11 C10 C8 123.8(4)
C12 C11 C10 120.3(4)
C12 C11 H11A 119.8
C10 C11 H11A 119.8
C13 C12 C11 119.4(5)
C13 C12 H12A 120.3
C11 C12 H12A 120.3
C12 C13 C14 118.6(5)
C12 C13 H13A 120.7
C14 C13 H13A 120.7
N4 C14 C13 122.4(4)
N4 C14 H14A 118.8
C13 C14 H14A 118.8
C16 C15 C20 118.8(5)
C16 C15 H15A 120.6
C20 C15 H15A 120.6
C17 C16 C15 121.5(5)
C17 C16 H16A 119.2
C15 C16 H16A 119.2
C18 C17 C16 119.4(5)
C18 C17 H17A 120.3
C16 C17 H17A 120.3
C17 C18 C19 120.5(5)
C17 C18 H18A 119.7
C19 C18 H18A 119.7
C20 C19 C18 120.2(5)
C20 C19 H19A 119.9
C18 C19 H19A 119.9
C19 C20 N5 126.2(4)
C19 C20 C15 119.4(4)
N5 C20 C15 114.4(4)
N6 C21 N5 118.3(4)
N6 C21 S2 128.9(3)
N5 C21 S2 112.8(3)
N7 C22 C24 115.9(4)
N7 C22 C23 122.4(4)
C24 C22 C23 121.7(4)
C22 C23 H23A 109.5
C22 C23 H23B 109.5
H23A C23 H23B 109.5
C22 C23 H23C 109.5
H23A C23 H23C 109.5
H23B C23 H23C 109.5
N8 C24 C25 120.8(4)
N8 C24 C22 117.1(4)
C25 C24 C22 122.1(4)
C26 C25 C24 119.5(5)
C26 C25 H25A 120.2
C24 C25 H25A 120.2
C25 C26 C27 119.4(5)
C25 C26 H26A 120.3
C27 C26 H26A 120.3
C28 C27 C26 118.0(5)
C28 C27 H27A 121.0
C26 C27 H27A 121.0
N8 C28 C27 122.9(4)
N8 C28 H28A 118.6
C27 C28 H28A 118.6

loop_
_geom_bond_atom_site_label_1
_geom_bond_atom_site_label_2
_geom_bond_distance
In1 N7 2.251(3)
In1 N3 2.270(3)
In1 N4 2.288(3)
In1 N8 2.309(3)
In1 S1 2.4886(13)
In1 S2 2.4994(13)
S1 C7 1.741(5)
S2 C21 1.754(5)
N1 C7 1.369(5)
N1 C6 1.419(5)
N1 H1A 0.8600
N2 C7 1.335(5)
N2 N3 1.375(4)
N3 C8 1.303(5)
N4 C14 1.345(5)
N4 C10 1.352(5)
N5 C21 1.370(5)
N5 C20 1.410(5)
N5 H5B 0.8600
N6 C21 1.317(6)
N6 N7 1.385(4)
N7 C22 1.287(5)
N8 C28 1.336(5)
N8 C24 1.353(5)
N9 O1 1.000(9)
N9 O2 1.169(9)
N9 O3 1.406(11)
C1 C2 1.376(6)
C1 C6 1.390(6)
C1 H1B 0.9300
C2 C3 1.380(7)
C2 H2A 0.9300
C3 C4 1.374(7)
C3 H3A 0.9300
C4 C5 1.390(6)
C4 H4A 0.9300
C5 C6 1.392(6)
C5 H5A 0.9300
C8 C10 1.474(6)
C8 C9 1.482(5)
C9 H9A 0.9600
C9 H9B 0.9600
C9 H9C 0.9600
C10 C11 1.382(6)
C11 C12 1.378(6)
C11 H11A 0.9300
C12 C13 1.365(7)
C12 H12A 0.9300
C13 C14 1.370(6)
C13 H13A 0.9300
C14 H14A 0.9300
C15 C16 1.378(6)
C15 C20 1.419(6)
C15 H15A 0.9300
C16 C17 1.374(7)
C16 H16A 0.9300
C17 C18 1.374(7)
C17 H17A 0.9300
C18 C19 1.392(6)
C18 H18A 0.9300
C19 C20 1.371(7)
C19 H19A 0.9300
C22 C24 1.477(6)
C22 C23 1.485(6)
C23 H23A 0.9600
C23 H23B 0.9600
C23 H23C 0.9600
C24 C25 1.397(6)
C25 C26 1.377(6)
C25 H25A 0.9300
C26 C27 1.395(7)
C26 H26A 0.9300
C27 C28 1.387(6)
C27 H27A 0.9300
C28 H28A 0.9300

loop_
_geom_hbond_atom_site_label_D
_geom_hbond_atom_site_label_H
_geom_hbond_atom_site_label_A
_geom_hbond_distance_DH
_geom_hbond_distance_HA
_geom_hbond_distance_DA
_geom_hbond_angle_DHA
_geom_hbond_site_symmetry_A
N1 H1A O1 0.86 2.06 2.880(7) 158.8 3_545
N5 H5B O1 0.86 2.23 3.037(8) 156.9 .
